data_7063863
loop_
_publ_author_name
'Rodr\'iguez, Humberto A.'
'Cruz, Daniel A.'
'Padr\'on, Juan I.'
'Lorenzo-Luis, Pablo'

_publ_section_title
;
 (S)-BINOL-derived chiral picolinate ligand as a platform for new polymer
 frameworks: a pilot study on the effect of the binaphthyl scaffold vs.
 picolinate
;
_journal_issue 30
_journal_name_full 'New Journal of Chemistry'
_journal_page_first 12940
_journal_page_last 12947
_journal_paper_doi 10.1039/D5NJ01654A
_journal_volume 49
_journal_year 2025
_chemical_formula_moiety 'C17 H17 Cu2 N3 O6, 2(C F3 O3 S), 2(C5 H5 N)'
_chemical_formula_sum 'C29 H27 Cu2 F6 N5 O12 S2'
_chemical_formula_weight 942.778
_space_group_crystal_system tetragonal
_space_group_IT_number 88
_space_group_name_Hall '-I 4ad'
_space_group_name_H-M_alt 'I 41/a :2'
_symmetry_Int_Tables_number 88
_atom_sites_solution_primary dual
_audit_creation_date 2024-12-12
_audit_creation_method
;
Olex2 1.5
(compiled 2024.02.16 svn.r378c4104 for OlexSys, GUI svn.r6928)
;
_audit_update_record
;
2024-12-12 deposited with the CCDC.	2025-06-26 downloaded from the CCDC.
;
_cell_angle_alpha 90
_cell_angle_beta 90
_cell_angle_gamma 90
_cell_formula_units_Z 8
_cell_length_a 14.5386(4)
_cell_length_b 14.5386(4)
_cell_length_c 38.0549(9)
_cell_measurement_reflns_used 4426
_cell_measurement_temperature 298(2)
_cell_measurement_theta_max 24.6600
_cell_measurement_theta_min 2.8970
_cell_volume 8043.7(4)
_computing_cell_refinement 'CrysAlisPro 1.171.42.94a (Rigaku OD, 2023)'
_computing_data_collection 'CrysAlisPro 1.171.42.94a (Rigaku OD, 2023)'
_computing_data_reduction 'CrysAlisPro 1.171.42.94a (Rigaku OD, 2023)'
_computing_molecular_graphics 'Olex2 1.5 (Dolomanov et al., 2009)'
_computing_publication_material 'Olex2 1.5 (Dolomanov et al., 2009)'
_computing_structure_refinement 'olex2.refine 1.5 (Bourhis et al., 2015)'
_computing_structure_solution 'SHELXT  (Sheldrick, 2015)'
_diffrn_ambient_temperature 298(2)
_diffrn_detector_area_resol_mean 8.1268
_diffrn_detector_type EosS2
_diffrn_measured_fraction_theta_full 0.9956
_diffrn_measured_fraction_theta_max 0.9957
_diffrn_measurement_details
;
List of Runs (angles in degrees, time in seconds):

  # Type    Start    End  Width  t~exp~   \w     \q     \k     \f   Frames
#--------------------------------------------------------------------------
  1  \w     29.00  92.00   1.00   30.00    --   26.01  57.00 120.00   63
  2  \w     61.00  86.00   1.00   30.00    --   26.01 178.00 -60.00   25
  3  \w     63.00 117.00   1.00   30.00    --   26.01 178.00  30.00   54
  4  \w     63.00 117.00   1.00   30.00    --   26.01 178.00 -90.00   54
  5  \w   -118.00 -44.00   1.00   30.00    --  -27.26-178.00 -60.00   74
;
_diffrn_measurement_device 'four-circle diffractometer'
_diffrn_measurement_device_type 'SuperNova, Dualflex, EosS2'
_diffrn_measurement_method '\w scans'
_diffrn_radiation_type 'Mo K\a'
_diffrn_radiation_wavelength 0.71073
_diffrn_reflns_av_R_equivalents 0.0326
_diffrn_reflns_av_unetI/netI 0.0357
_diffrn_reflns_Laue_measured_fraction_full 0.9956
_diffrn_reflns_Laue_measured_fraction_max 0.9957
_diffrn_reflns_limit_h_max 12
_diffrn_reflns_limit_h_min -18
_diffrn_reflns_limit_k_max 18
_diffrn_reflns_limit_k_min -18
_diffrn_reflns_limit_l_max 48
_diffrn_reflns_limit_l_min -42
_diffrn_reflns_number 16298
_diffrn_reflns_point_group_measured_fraction_full 0.9956
_diffrn_reflns_point_group_measured_fraction_max 0.9957
_diffrn_reflns_theta_full 25.2417
_diffrn_reflns_theta_max 25.50
_diffrn_reflns_theta_min 2.13
_exptl_absorpt_coefficient_mu 1.250
_exptl_absorpt_correction_T_max 1.000
_exptl_absorpt_correction_T_min 0.439
_exptl_absorpt_correction_type gaussian
_exptl_absorpt_process_details
;
CrysAlisPro 1.171.42.94a (Rigaku Oxford Diffraction, 2023)
Numerical absorption correction based on gaussian integration over
a multifaceted crystal model
Empirical absorption correction using spherical harmonics,
implemented in SCALE3 ABSPACK scaling algorithm.
;
_exptl_crystal_colour blue
_exptl_crystal_colour_primary blue
_exptl_crystal_density_diffrn 1.557
_exptl_crystal_description block
_exptl_crystal_F_000 3818.942
_exptl_crystal_size_max 0.27
_exptl_crystal_size_mid 0.21
_exptl_crystal_size_min 0.12
_refine_diff_density_max 1.4432
_refine_diff_density_min -0.6357
_refine_diff_density_rms 0.1502
_refine_ls_d_res_high 0.8255
_refine_ls_d_res_low 9.5582
_refine_ls_goodness_of_fit_ref 1.0827
_refine_ls_hydrogen_treatment constr
_refine_ls_matrix_type full
_refine_ls_number_constraints 52
_refine_ls_number_parameters 375
_refine_ls_number_reflns 3731
_refine_ls_number_restraints 450
_refine_ls_restrained_S_all 1.0167
_refine_ls_R_factor_all 0.1061
_refine_ls_R_factor_gt 0.0887
_refine_ls_shift/su_max 0.0009
_refine_ls_shift/su_mean 0.0001
_refine_ls_structure_factor_coef Fsqd
_refine_ls_weighting_details 'w=1/[\s^2^(Fo^2^)+(0.1425P)^2^+70.9507P] where P=(Fo^2^+2Fc^2^)/3'
_refine_ls_weighting_scheme calc
_refine_ls_wR_factor_gt 0.2628
_refine_ls_wR_factor_ref 0.2800
_reflns_Friedel_coverage 0.0
_reflns_limit_h_max 17
_reflns_limit_h_min 0
_reflns_limit_k_max 17
_reflns_limit_k_min 0
_reflns_limit_l_max 45
_reflns_limit_l_min 0
_reflns_number_gt 2893
_reflns_number_total 3731
_reflns_threshold_expression I>=2u(I)
_cod_data_source_file d5nj01654a2.cif
_cod_data_source_block H8b
_cod_depositor_comments 'Adding full bibliography for 7063861--7063863.cif.'
_cod_original_sg_symbol_H-M 'I 41/a'
_cod_database_code 7063863
_olex2_refinement_description
;
1. Fixed Uiso
 At 1.2 times of:
  All C(H) groups, All C(H,H) groups
 At 1.5 times of:
  All O(H,H) groups
2. Restrained distances
 N3A-C12A = C12A-C13A = C13A-C14 = C14-C15A = C15A-C16A = C16A-N3A
 1.39 with sigma of 0.01
 N2A-C7A = C7A-C8A = C8A-C9A = C9A-C10A = C10A-C11A = C11A-N2A
 1.39 with sigma of 0.01
 N2B-C7B = C7B-C8B = C8B-C9B = C9B-C10B = C10B-C11B = C11B-N2B
 1.39 with sigma of 0.01
 N3A-C16A = C16A-C15A = C15A-C14 = C14-C13A = C13A-C12A = C12A-N3A
 1.39 with sigma of 0.01
 N1-C6 = C6-C5 = C5-C4 = C4-C3 = C3-C2 = C2-N1
 1.39 with sigma of 0.01
 N3B-C12B = C12B-C13B = C13B-C14 = C14-C15B = C15B-C16B = C16B-N3B
 1.39 with sigma of 0.01
 N3A-C13A \\sim C12A-C14 \\sim C13A-C15A \\sim C14-C16A \\sim C15A-N3A \\sim
C16A-C12A
 with sigma of 0.02
 Cu2-N2A \\sim Cu2-N2B
 with sigma of 0.02
 N2A-C11A \\sim N2B-C11B
 with sigma of 0.02
 C9A-C10A \\sim C9B-C10B
 with sigma of 0.02
 C11A-C10A \\sim C11B-C10B
 with sigma of 0.02
 Cu2-C11A \\sim Cu2-C11B
 with sigma of 0.04
 N2A-C10A \\sim N2B-C10B
 with sigma of 0.04
 C9A-C11A \\sim C9B-C11B
 with sigma of 0.04
 N2A-C8A \\sim C7A-C9A \\sim C8A-C10A \\sim C9A-C11A \\sim C10A-N2A \\sim
C11A-C7A
 with sigma of 0.02
 N2B-C8B \\sim C7B-C9B \\sim C8B-C10B \\sim C9B-C11B \\sim C10B-N2B \\sim
C11B-C7B
 with sigma of 0.02
 N3A-C15A \\sim C16A-C14 \\sim C15A-C13A \\sim C14-C12A \\sim C13A-N3A \\sim
C12A-C16A
 with sigma of 0.02
 N3A-C12A \\sim N3B-C16B
 with sigma of 0.02
 N3A-C16A \\sim N3B-C12B
 with sigma of 0.02
 C14-C15A \\sim C14-C13B
 with sigma of 0.02
 C14-C13A \\sim C14-C15B
 with sigma of 0.02
 C12A-C13A \\sim C16B-C15B
 with sigma of 0.02
 C15A-C16A \\sim C13B-C12B
 with sigma of 0.02
 N3A-C15A \\sim N3B-C13B
 with sigma of 0.04
 N3A-C13A \\sim N3B-C15B
 with sigma of 0.04
 C14-C12A \\sim C14-C16B
 with sigma of 0.04
 C14-C16A \\sim C14-C12B
 with sigma of 0.04
 C12A-C16A \\sim C16B-C12B
 with sigma of 0.04
 N1-C5 \\sim C6-C4 \\sim C5-C3 \\sim C4-C2 \\sim C3-N1 \\sim C2-C6
 with sigma of 0.02
 N3B-C13B \\sim C12B-C14 \\sim C13B-C15B \\sim C14-C16B \\sim C15B-N3B \\sim
C16B-C12B
 with sigma of 0.02
3. Restrained planarity
 N3A, C12A, C13A, C14, C15A, C16A
 with sigma of 0.1
 N2A, C7A, C8A, C9A, C10A, C11A
 with sigma of 0.1
 N2B, C7B, C8B, C9B, C10B, C11B
 with sigma of 0.1
 N3A, C16A, C15A, C14, C13A, C12A
 with sigma of 0.1
 N1, C6, C5, C4, C3, C2
 with sigma of 0.1
 N3B, C12B, C13B, C14, C15B, C16B
 with sigma of 0.1
4. Uiso/Uaniso restraints and constraints
C9A \\sim C11A \\sim C10A \\sim C11B \\sim C10B \\sim N2B \\sim C9B \\sim C7B
\\sim C8B \\sim C7A \\sim C8A \\sim N2A \\sim C9A \\sim C11A \\sim C10A \\sim
C11B \\sim C10B \\sim N2B \\sim C9B \\sim C7B \\sim C8B \\sim C7A \\sim C8A:
within 2A with sigma of 0.005 and sigma for terminal atoms of 0.01 within 2A
C12B \\sim N3A \\sim C12A \\sim C16A \\sim C13A \\sim C15A \\sim C14 \\sim C15B
\\sim C13B \\sim C16B \\sim N3B: within 2A with sigma of 0.005 and sigma for
terminal atoms of 0.01 within 2A
5. Others
 Sof(H14a)=Sof(C15B)=Sof(H15B)=Sof(N3B)=Sof(C16B)=Sof(H16B)=Sof(C12B)=
 Sof(H12B)=Sof(C13B)=Sof(H13B)=1-FVAR(1)
 Sof(N3A)=Sof(H14)=Sof(C12A)=Sof(H12A)=Sof(C15A)=Sof(H15A)=Sof(C16A)=Sof(H16A)=
 Sof(C13A)=Sof(H13A)=FVAR(1)
 Fixed Sof: N2A(0.25) C9A(0.25) H9A(0.25) C11A(0.25) H11A(0.25) C10A(0.25)
 H10A(0.25) C11B(0.25) H11B(0.25) C10B(0.25) H10B(0.25) N2B(0.25) C9B(0.25)
 H9B(0.25) C7B(0.25) H7B(0.25) C8B(0.25) H8B(0.25) C7A(0.25) H7A(0.25)
 C8A(0.25) H8A(0.25)
6.a Rotating group:
 O1W(H1Wa,H1Wb)
6.b Aromatic/amide H refined with riding coordinates:
 C6(H6), C3(H3), C4(H4), C5(H5), C14(H14), C14(H14a), C12A(H12A), C15A(H15A),
 C16A(H16A), C13A(H13A), C9A(H9A), C11A(H11A), C10A(H10A), C11B(H11B),
 C10B(H10B), C9B(H9B), C7B(H7B), C8B(H8B), C7A(H7A), C8A(H8A), C15B(H15B),
 C16B(H16B), C12B(H12B), C13B(H13B)
;
_olex2_submission_special_instructions 'No special instructions were received'
_oxdiff_exptl_absorpt_empirical_details
;
Empirical correction (ABSPACK) includes:
- Absorption correction using spherical harmonics
- Frame scaling
;

loop_
_space_group_symop_id
_space_group_symop_operation_xyz
1 x,y,z
2 -y+1/4,x+3/4,z+3/4
3 y+1/4,-x+1/4,z+1/4
4 -x,-y+1/2,z
5 -x,-y,-z
6 y-1/4,-x-3/4,-z-3/4
7 -y-1/4,x-1/4,-z-1/4
8 x,y-1/2,-z
9 x+1/2,y+1/2,z+1/2
10 -y+3/4,x+5/4,z+5/4
11 y+3/4,-x+3/4,z+3/4
12 -x+1/2,-y+1,z+1/2
13 -x+1/2,-y+1/2,-z+1/2
14 y+1/4,-x-1/4,-z-1/4
15 -y+1/4,x+1/4,-z+1/4
16 x+1/2,y,-z+1/2

loop_
_atom_site_label
_atom_site_type_symbol
_atom_site_fract_x
_atom_site_fract_y
_atom_site_fract_z
_atom_site_U_iso_or_equiv
_atom_site_adp_type
_atom_site_occupancy
_atom_site_site_symmetry_order
_atom_site_refinement_flags_posn
_atom_site_refinement_flags_adp
_atom_site_refinement_flags_occupancy
_atom_site_disorder_group
Cu2 Cu 0.5 0.75 0.34037(3) 0.0488(4) Uani 1.000000 2 DS T P .
Cu1 Cu 0.25 0.75 0.25 0.0553(4) Uani 1.000000 2 S T P .
S1 S 0.79291(15) 0.97166(14) 0.44579(6) 0.0662(6) Uani 1.000000 1 . . . .
O1 O 0.3499(3) 0.7407(4) 0.28457(12) 0.0593(13) Uani 1.000000 1 . . . .
O2 O 0.3731(3) 0.7067(4) 0.34071(13) 0.0603(13) Uani 1.000000 1 . . . .
N2A N 0.5 0.75 0.4007(4) 0.086(3) Uani 0.25 1 DS TU P -1
N1 N 0.1783(4) 0.6880(4) 0.28647(14) 0.0549(14) Uani 1.000000 1 D . . .
O11 O 0.8360(5) 1.0288(5) 0.42037(19) 0.0885(19) Uani 1.000000 1 . . . .
O1W O 0.5394(5) 0.6239(5) 0.3355(2) 0.098(2) Uani 1.000000 1 . . . .
H1Wa H 0.555(7) 0.614(2) 0.3142(7) 0.148(4) Uiso 1.000000 1 GR . . .
H1Wb H 0.4940(18) 0.5882(5) 0.339(3) 0.148(4) Uiso 1.000000 1 GR . . .
C1 C 0.3239(5) 0.7111(5) 0.31384(18) 0.0523(16) Uani 1.000000 1 . . . .
O12 O 0.8494(5) 0.9473(6) 0.4743(2) 0.101(2) Uani 1.000000 1 . . . .
C2 C 0.2275(4) 0.6775(5) 0.31672(15) 0.0559(17) Uani 1.000000 1 D . . .
O13 O 0.7442(6) 0.8975(5) 0.4297(2) 0.105(2) Uani 1.000000 1 . . . .
N3A N 0.4246(12) 0.4843(10) 0.3260(4) 0.121(3) Uani 0.645(19) 1 D U P 1
C6 C 0.0900(4) 0.6579(6) 0.2852(2) 0.071(2) Uani 1.000000 1 D . . .
H6 H 0.0556(4) 0.6661(6) 0.2649(2) 0.086(3) Uiso 1.000000 1 R . . .
F11 F 0.7438(8) 1.1170(7) 0.4796(3) 0.169(4) Uani 1.000000 1 . . . .
C3 C 0.1903(5) 0.6353(6) 0.34599(19) 0.070(2) Uani 1.000000 1 D . . .
H3 H 0.2251(5) 0.6275(6) 0.36629(19) 0.084(3) Uiso 1.000000 1 R . . .
C4 C 0.1000(5) 0.6047(7) 0.3444(2) 0.092(3) Uani 1.000000 1 D . . .
H4 H 0.0731(5) 0.5772(7) 0.3640(2) 0.110(4) Uiso 1.000000 1 R . . .
C5 C 0.0506(5) 0.6153(7) 0.3139(2) 0.090(3) Uani 1.000000 1 D . . .
H5 H -0.0095(5) 0.5937(7) 0.3126(2) 0.108(4) Uiso 1.000000 1 R . . .
F12 F 0.6537(7) 1.0805(8) 0.4408(3) 0.176(4) Uani 1.000000 1 . . . .
C14 C 0.3295(9) 0.3183(7) 0.3296(3) 0.123(3) Uani 1.000000 1 D U . .
H14 H 0.2948(9) 0.2646(7) 0.3306(3) 0.148(3) Uiso 0.645(19) 1 R . P 1
H14a H 0.2990(9) 0.2623(7) 0.3316(3) 0.148(3) Uiso 0.355(19) 1 R . P 2
F13 F 0.6533(8) 1.0020(10) 0.4865(3) 0.215(6) Uani 1.000000 1 . . . .
C11 C 0.7035(10) 1.0445(10) 0.4642(3) 0.106(4) Uani 1.000000 1 . . . .
C12A C 0.3914(15) 0.4521(10) 0.3581(4) 0.122(3) Uani 0.645(19) 1 D U P 1
H12A H 0.4000(15) 0.4868(10) 0.3783(4) 0.147(3) Uiso 0.645(19) 1 R . P 1
C15A C 0.3654(15) 0.3482(11) 0.2978(3) 0.125(3) Uani 0.645(19) 1 D U P 1
H15A H 0.3592(15) 0.3119(11) 0.2778(3) 0.150(3) Uiso 0.645(19) 1 R . P 1
C16A C 0.4104(15) 0.4322(12) 0.2958(4) 0.123(3) Uani 0.645(19) 1 D U P 1
H16A H 0.4312(15) 0.4537(12) 0.2742(4) 0.148(3) Uiso 0.645(19) 1 R . P 1
C13A C 0.3455(15) 0.3685(10) 0.3600(3) 0.125(3) Uani 0.645(19) 1 D U P 1
H13A H 0.3256(15) 0.3463(10) 0.3816(3) 0.150(3) Uiso 0.645(19) 1 R . P 1
C9A C 0.472(2) 0.744(2) 0.4734(5) 0.089(3) Uani 0.250000 1 D U P -1
H9A H 0.475(2) 0.741(2) 0.4977(5) 0.107(4) Uiso 0.250000 1 R . P -1
C11A C 0.4794(18) 0.6675(9) 0.4176(5) 0.089(3) Uani 0.250000 1 D U P -1
H11A H 0.4796(18) 0.6128(9) 0.4049(5) 0.107(3) Uiso 0.250000 1 R . P -1
C10A C 0.459(2) 0.6660(19) 0.4532(5) 0.089(3) Uani 0.250000 1 D U P -1
H10A H 0.436(2) 0.6126(19) 0.4635(5) 0.107(3) Uiso 0.250000 1 R . P -1
C11B C 0.4292(11) 0.7748(18) 0.4231(5) 0.089(3) Uani 0.250000 1 D U P -2
H11B H 0.3756(11) 0.8000(18) 0.4139(5) 0.106(3) Uiso 0.250000 1 R . P -2
C10B C 0.4363(18) 0.763(3) 0.4592(5) 0.089(3) Uani 0.250000 1 D U P -2
H10B H 0.3868(18) 0.776(3) 0.4738(5) 0.107(4) Uiso 0.250000 1 R . P -2
N2B N 0.5 0.75 0.4004(4) 0.086(3) Uani 0.25 1 DS TU P -2
C9B C 0.518(2) 0.731(3) 0.4733(5) 0.089(3) Uani 0.250000 1 D U P -2
H9B H 0.526(2) 0.728(3) 0.4976(5) 0.106(4) Uiso 0.250000 1 R . P -2
C7B C 0.5791(11) 0.7111(19) 0.4147(5) 0.088(3) Uani 0.250000 1 D U P -2
H7B H 0.6259(11) 0.6903(19) 0.4000(5) 0.106(3) Uiso 0.250000 1 R . P -2
C8B C 0.5883(17) 0.703(2) 0.4509(5) 0.089(3) Uani 0.250000 1 D U P -2
H8B H 0.6423(17) 0.679(2) 0.4603(5) 0.107(4) Uiso 0.250000 1 R . P -2
C7A C 0.490(2) 0.8305(10) 0.4202(5) 0.089(3) Uani 0.250000 1 D U P -1
H7A H 0.491(2) 0.8869(10) 0.4087(5) 0.106(3) Uiso 0.250000 1 R . P -1
C8A C 0.479(2) 0.8283(19) 0.4563(5) 0.089(3) Uani 0.250000 1 D U P -1
H8A H 0.477(2) 0.8829(19) 0.4691(5) 0.107(4) Uiso 0.250000 1 R . P -1
C15B C 0.2968(19) 0.3932(14) 0.3483(9) 0.124(3) Uani 0.355(19) 1 D U P 2
H15B H 0.2401(19) 0.3912(14) 0.3596(9) 0.148(3) Uiso 0.355(19) 1 R . P 2
N3B N 0.431(2) 0.4773(17) 0.3293(8) 0.122(3) Uani 0.355(19) 1 D U P 2
C16B C 0.352(2) 0.4712(13) 0.3495(8) 0.123(3) Uani 0.355(19) 1 D U P 2
H16B H 0.335(2) 0.5201(13) 0.3639(8) 0.147(3) Uiso 0.355(19) 1 R . P 2
C12B C 0.4575(19) 0.404(2) 0.3083(9) 0.124(3) Uani 0.355(19) 1 D U P 2
H12B H 0.5097(19) 0.408(2) 0.2943(9) 0.148(3) Uiso 0.355(19) 1 R . P 2
C13B C 0.4061(17) 0.3237(17) 0.3081(8) 0.124(3) Uani 0.355(19) 1 D U P 2
H13B H 0.4227(17) 0.2745(17) 0.2939(8) 0.149(3) Uiso 0.355(19) 1 R . P 2

loop_
_atom_site_aniso_label
_atom_site_aniso_U_11
_atom_site_aniso_U_22
_atom_site_aniso_U_33
_atom_site_aniso_U_12
_atom_site_aniso_U_13
_atom_site_aniso_U_23
Cu2 0.0410(7) 0.0599(8) 0.0454(6) -0.0064(5) -0.000000 0.000000
Cu1 0.0400(7) 0.0823(9) 0.0435(6) -0.0161(6) -0.0036(5) -0.0008(6)
S1 0.0664(13) 0.0575(12) 0.0746(12) 0.0011(9) -0.0075(9) 0.0022(9)
O1 0.044(3) 0.086(4) 0.048(2) -0.014(2) -0.002(2) -0.000(2)
O2 0.047(3) 0.076(4) 0.058(3) -0.005(2) -0.007(2) 0.010(2)
N2A 0.083(6) 0.138(8) 0.039(4) 0.003(5) -0.000000 0.000000
N1 0.045(3) 0.065(4) 0.054(3) -0.011(3) -0.002(2) -0.005(3)
O11 0.095(5) 0.079(4) 0.091(4) -0.011(4) 0.010(4) 0.003(3)
O1W 0.067(4) 0.074(4) 0.154(7) -0.013(3) 0.034(4) -0.018(4)
C1 0.047(4) 0.057(4) 0.053(4) -0.007(3) 0.003(3) -0.003(3)
O12 0.087(5) 0.116(6) 0.099(5) 0.005(4) -0.025(4) 0.026(4)
C2 0.049(4) 0.065(4) 0.054(4) -0.011(3) 0.001(3) -0.007(3)
O13 0.112(6) 0.071(4) 0.133(6) -0.018(4) -0.015(5) -0.009(4)
N3A 0.156(7) 0.099(5) 0.107(5) -0.048(4) 0.007(4) -0.004(3)
C6 0.049(4) 0.094(6) 0.071(5) -0.011(4) -0.001(4) -0.001(4)
F11 0.185(9) 0.129(7) 0.191(9) 0.047(7) -0.012(7) -0.066(7)
C3 0.065(5) 0.079(6) 0.066(5) -0.019(4) 0.010(4) 0.003(4)
C4 0.076(6) 0.104(8) 0.096(7) -0.023(5) 0.027(5) 0.026(6)
C5 0.045(5) 0.111(8) 0.114(8) -0.029(5) 0.004(5) 0.011(6)
F12 0.145(8) 0.219(11) 0.164(8) 0.110(8) -0.019(6) -0.006(7)
C14 0.161(7) 0.097(5) 0.112(5) -0.047(4) 0.006(4) -0.004(3)
F13 0.178(10) 0.261(14) 0.207(11) 0.073(9) 0.114(9) 0.079(10)
C11 0.114(10) 0.112(10) 0.092(8) 0.037(8) -0.001(7) -0.000(7)
C12A 0.159(7) 0.100(5) 0.109(5) -0.047(4) 0.007(4) -0.003(3)
C15A 0.161(7) 0.102(5) 0.111(5) -0.045(4) 0.004(4) -0.005(4)
C16A 0.159(7) 0.102(5) 0.109(5) -0.047(4) 0.005(4) -0.004(3)
C13A 0.161(7) 0.101(5) 0.112(5) -0.047(4) 0.006(4) -0.003(3)
C9A 0.085(6) 0.140(8) 0.042(4) 0.003(5) 0.0003(16) 0.0003(16)
C11A 0.085(6) 0.139(8) 0.042(4) 0.003(5) -0.0001(12) 0.0002(12)
C10A 0.086(6) 0.140(8) 0.043(4) 0.003(5) 0.0003(15) 0.0004(15)
C11B 0.085(6) 0.139(8) 0.042(4) 0.003(5) 0.0003(11) 0.0000(11)
C10B 0.085(6) 0.140(8) 0.043(4) 0.003(5) 0.0005(15) 0.0003(15)
N2B 0.083(6) 0.138(8) 0.039(4) 0.003(5) -0.000000 0.000000
C9B 0.085(7) 0.140(8) 0.041(4) 0.003(5) 0.0002(19) 0.0003(19)
C7B 0.085(6) 0.139(8) 0.041(4) 0.003(5) -0.0003(13) 0.0000(13)
C8B 0.086(6) 0.140(8) 0.042(4) 0.003(5) -0.0000(17) 0.0003(17)
C7A 0.085(6) 0.139(8) 0.042(4) 0.003(5) 0.0005(13) -0.0000(13)
C8A 0.085(6) 0.140(8) 0.043(4) 0.003(5) 0.0006(16) -0.0002(16)
C15B 0.160(7) 0.101(5) 0.111(5) -0.047(4) 0.006(4) -0.003(4)
N3B 0.157(7) 0.100(5) 0.108(5) -0.048(4) 0.006(4) -0.004(3)
C16B 0.158(7) 0.100(5) 0.109(5) -0.047(4) 0.007(4) -0.003(3)
C12B 0.159(7) 0.102(5) 0.110(5) -0.046(4) 0.006(4) -0.004(3)
C13B 0.161(7) 0.101(5) 0.111(5) -0.046(4) 0.005(4) -0.004(4)

loop_
_atom_type_symbol
_atom_type_scat_dispersion_real
_atom_type_scat_dispersion_imag
_atom_type_scat_Cromer_Mann_a1
_atom_type_scat_Cromer_Mann_a2
_atom_type_scat_Cromer_Mann_a3
_atom_type_scat_Cromer_Mann_a4
_atom_type_scat_Cromer_Mann_b1
_atom_type_scat_Cromer_Mann_b2
_atom_type_scat_Cromer_Mann_b3
_atom_type_scat_Cromer_Mann_b4
_atom_type_scat_Cromer_Mann_c
_atom_type_scat_source
_atom_type_scat_dispersion_source
C 0.00313 0.00162 2.31000 1.02000 1.58860 0.86500 20.84390 10.20750 0.56870 51.65120 0.21560 'International Tables Volume C Table 6.1.1.4 (pp. 500-502)' 'Brennan, Cowan, Rev. Sci. Instrum., 1992, 63, 850'
Cu 0.32831 1.27084 13.33800 7.16760 5.61580 1.67350 3.58280 0.24700 11.39660 64.81260 1.19100 'International Tables Volume C Table 6.1.1.4 (pp. 500-502)' 'Brennan, Cowan, Rev. Sci. Instrum., 1992, 63, 850'
F 0.01756 0.01033 3.53920 2.64120 1.51700 1.02430 10.28250 4.29440 0.26150 26.14760 0.27760 'International Tables Volume C Table 6.1.1.4 (pp. 500-502)' 'Brennan, Cowan, Rev. Sci. Instrum., 1992, 63, 850'
H 0.00000 0.00000 0.49300 0.32291 0.14019 0.04081 10.51090 26.12570 3.14236 57.79970 0.00304 'International Tables Volume C Table 6.1.1.4 (pp. 500-502)' 'Brennan, Cowan, Rev. Sci. Instrum., 1992, 63, 850'
N 0.00612 0.00332 12.21260 3.13220 2.01250 1.16630 0.00570 9.89330 28.99750 0.58260 -11.52900 'International Tables Volume C Table 6.1.1.4 (pp. 500-502)' 'Brennan, Cowan, Rev. Sci. Instrum., 1992, 63, 850'
O 0.01085 0.00610 3.04850 2.28680 1.54630 0.86700 13.27710 5.70110 0.32390 32.90890 0.25080 'International Tables Volume C Table 6.1.1.4 (pp. 500-502)' 'Brennan, Cowan, Rev. Sci. Instrum., 1992, 63, 850'
S 0.12485 0.12449 6.90530 5.20340 1.43790 1.58630 1.46790 22.21510 0.25360 56.17200 0.86690 'International Tables Volume C Table 6.1.1.4 (pp. 500-502)' 'Brennan, Cowan, Rev. Sci. Instrum., 1992, 63, 850'

loop_
_exptl_crystal_face_index_h
_exptl_crystal_face_index_k
_exptl_crystal_face_index_l
_exptl_crystal_face_perp_dist
0 -3 5 0.0887
0 3 -5 0.0887
-2 0 5 0.0829
2 0 -5 0.0829
0 0 1 0.0614
0 0 -1 0.0614
-3 -1 -5 0.0974
3 1 5 0.0974
0 -2 -5 0.0831
0 3 5 0.0859
-2 18 -23 0.1000
0 -1 -1 0.1011

loop_
_geom_angle_atom_site_label_1
_geom_angle_atom_site_label_2
_geom_angle_atom_site_label_3
_geom_angle
_geom_angle_site_symmetry_1
_geom_angle_site_symmetry_3
_geom_angle_publ_flag
O2 Cu2 O2 179.2(3) 4_665 . ?
N2A Cu2 O2 89.62(15) . . ?
N2A Cu2 O2 89.62(15) . 4_665 ?
O1W Cu2 O2 88.6(2) . . ?
O1W Cu2 O2 91.5(2) . 4_665 ?
O1W Cu2 O2 91.5(2) 4_665 . ?
O1W Cu2 O2 88.6(2) 4_665 4_665 ?
O1W Cu2 N2A 95.6(3) . . ?
O1W Cu2 N2A 95.6(3) 4_665 . ?
O1W Cu2 O1W 168.9(5) 4_665 . ?
N2B Cu2 O2 89.62(15) . . ?
N2B Cu2 O2 89.62(15) . 4_665 ?
N2B Cu2 N2A 0.0 . . ?
N2B Cu2 O1W 95.6(3) . . ?
N2B Cu2 O1W 95.6(3) . 4_665 ?
O1 Cu1 O1 180.0 . 13_565 ?
N1 Cu1 O1 96.5(2) 13_565 . ?
N1 Cu1 O1 83.5(2) 13_565 13_565 ?
N1 Cu1 O1 83.5(2) . . ?
N1 Cu1 O1 96.5(2) . 13_565 ?
N1 Cu1 N1 180.0 13_565 . ?
O12 S1 O11 114.5(5) . . ?
O13 S1 O11 111.6(5) . . ?
O13 S1 O12 115.5(5) . . ?
C11 S1 O11 103.7(6) . . ?
C11 S1 O12 105.5(6) . . ?
C11 S1 O13 104.5(6) . . ?
C1 O1 Cu1 113.3(4) . 13_565 ?
C1 O2 Cu2 121.3(5) . . ?
C11A N2A Cu2 117.6(9) . . ?
C11A N2A Cu2 117.6(9) 4_665 . ?
C11A N2A C11A 124.9(18) 4_665 . ?
C7A N2A Cu2 122.3(9) . . ?
C7A N2A Cu2 122.3(9) 4_665 . ?
C7A N2A C11A 18.7(12) . 4_665 ?
C7A N2A C11A 18.7(12) 4_665 . ?
C7A N2A C11A 117.0(11) . . ?
C7A N2A C11A 117.0(11) 4_665 4_665 ?
C7A N2A C7A 115.5(18) 4_665 . ?
C2 N1 Cu1 111.8(4) . . ?
C6 N1 Cu1 128.9(5) . . ?
C6 N1 C2 119.3(6) . . ?
H1Wa O1W Cu2 108.9 . . ?
H1Wb O1W Cu2 109.6 . . ?
H1Wb O1W H1Wa 104.5 . . ?
O2 C1 O1 124.9(6) . . ?
C2 C1 O1 117.5(6) . . ?
C2 C1 O2 117.5(6) . . ?
C1 C2 N1 113.3(5) . . ?
C3 C2 N1 121.6(6) . . ?
C3 C2 C1 125.0(6) . . ?
C16A N3A C12A 119.3(8) . . ?
H6 C6 N1 119.6(4) . . ?
C5 C6 N1 120.7(6) . . ?
C5 C6 H6 119.6(4) . . ?
H3 C3 C2 120.7(4) . . ?
C4 C3 C2 118.6(7) . . ?
C4 C3 H3 120.7(4) . . ?
H4 C4 C3 120.2(4) . . ?
C5 C4 C3 119.6(7) . . ?
C5 C4 H4 120.2(4) . . ?
C4 C5 C6 120.1(7) . . ?
H5 C5 C6 119.9(4) . . ?
H5 C5 C4 119.9(4) . . ?
H14a C14 H14 4.9 . . ?
C15A C14 H14 120.0(6) . . ?
C15A C14 H14a 121.6(6) . . ?
C13A C14 H14 120.0(6) . . ?
C13A C14 H14a 118.3(6) . . ?
C13A C14 C15A 119.9(8) . . ?
C15B C14 H14 116.9(9) . . ?
C15B C14 H14a 118.8(9) . . ?
C15B C14 C15A 109.3(14) . . ?
C15B C14 C13A 38.4(15) . . ?
C13B C14 H14 120.5(9) . . ?
C13B C14 H14a 118.8(10) . . ?
C13B C14 C15A 33.3(13) . . ?
C13B C14 C13A 109.1(12) . . ?
C13B C14 C15B 122.3(11) . . ?
F11 C11 S1 108.3(10) . . ?
F12 C11 S1 112.4(9) . . ?
F12 C11 F11 103.6(12) . . ?
F13 C11 S1 112.4(10) . . ?
F13 C11 F11 109.7(13) . . ?
F13 C11 F12 110.0(14) . . ?
H12A C12A N3A 119.8(6) . . ?
C13A C12A N3A 120.5(8) . . ?
C13A C12A H12A 119.8(6) . . ?
H15A C15A C14 120.0(6) . . ?
C16A C15A C14 120.1(8) . . ?
C16A C15A H15A 120.0(6) . . ?
C15A C16A N3A 120.2(8) . . ?
H16A C16A N3A 119.9(6) . . ?
H16A C16A C15A 119.9(6) . . ?
C12A C13A C14 119.8(8) . . ?
H13A C13A C14 120.1(6) . . ?
H13A C13A C12A 120.1(6) . . ?
C10A C9A H9A 120.8(10) . . ?
C8A C9A H9A 120.8(9) . . ?
C8A C9A C10A 118.3(12) . . ?
H11A C11A N2A 119.6(9) . . ?
C10A C11A N2A 120.7(12) . . ?
C10A C11A H11A 119.6(10) . . ?
C11A C10A C9A 119.9(13) . . ?
H10A C10A C9A 120.1(10) . . ?
H10A C10A C11A 120.1(10) . . ?
C10B C11B H11B 119.1(9) . . ?
N2B C11B H11B 119.1(8) 4_665 . ?
N2B C11B C10B 121.9(12) 4_665 . ?
H10B C10B C11B 120.4(9) . . ?
C9B C10B C11B 119.2(12) . . ?
C9B C10B H10B 120.4(8) . . ?
C11B N2B Cu2 128.5(8) . . ?
C11B N2B Cu2 128.5(8) 4_665 . ?
C11B N2B C11B 103.1(16) 4_665 . ?
C7B N2B Cu2 113.0(8) . . ?
C7B N2B Cu2 113.0(8) 4_665 . ?
C7B N2B C11B 118.2(11) 4_665 4_665 ?
C7B N2B C11B 16.5(12) . 4_665 ?
C7B N2B C11B 118.2(11) . . ?
C7B N2B C11B 16.5(12) 4_665 . ?
C7B N2B C7B 133.9(16) 4_665 . ?
H9B C9B C10B 120.4(8) . . ?
C8B C9B C10B 119.3(12) . . ?
C8B C9B H9B 120.4(9) . . ?
H7B C7B N2B 120.0(8) . . ?
C8B C7B N2B 120.0(12) . . ?
C8B C7B H7B 120.0(9) . . ?
C7B C8B C9B 121.1(13) . . ?
H8B C8B C9B 119.5(9) . . ?
H8B C8B C7B 119.5(9) . . ?
H7A C7A N2A 119.2(9) . 4_665 ?
C8A C7A N2A 121.5(13) . 4_665 ?
C8A C7A H7A 119.2(10) . . ?
C7A C8A C9A 119.6(13) . . ?
H8A C8A C9A 120.2(9) . . ?
H8A C8A C7A 120.2(10) . . ?
H15B C15B C14 121.2(9) . . ?
C16B C15B C14 117.5(12) . . ?
C16B C15B H15B 121.2(10) . . ?
C12B N3B C16B 119.7(12) . . ?
N3B C16B C15B 120.9(12) . . ?
H16B C16B C15B 119.6(10) . . ?
H16B C16B N3B 119.6(10) . . ?
H12B C12B N3B 119.9(10) . . ?
C13B C12B N3B 120.2(12) . . ?
C13B C12B H12B 119.9(10) . . ?
C12B C13B C14 118.8(12) . . ?
H13B C13B C14 120.6(9) . . ?
H13B C13B C12B 120.6(10) . . ?

loop_
_geom_bond_atom_site_label_1
_geom_bond_atom_site_label_2
_geom_bond_distance
_geom_bond_site_symmetry_2
_geom_bond_publ_flag
Cu2 O2 1.949(5) . ?
Cu2 O2 1.949(5) 4_665 ?
Cu2 N2A 2.294(15) . ?
Cu2 O1W 1.930(7) 4_665 ?
Cu2 O1W 1.930(7) . ?
Cu2 N2B 2.284(15) . ?
Cu1 O1 1.964(5) . ?
Cu1 O1 1.964(5) 13_565 ?
Cu1 N1 1.956(5) 13_565 ?
Cu1 N1 1.956(5) . ?
S1 O11 1.421(7) . ?
S1 O12 1.405(7) . ?
S1 O13 1.428(7) . ?
S1 C11 1.818(12) . ?
O1 C1 1.252(8) . ?
O2 C1 1.250(8) . ?
N2A C11A 1.395(8) . ?
N2A C11A 1.395(8) 4_665 ?
N2A C7A 1.393(9) 4_665 ?
N2A C7A 1.393(9) . ?
N1 C2 1.364(6) . ?
N1 C6 1.358(6) . ?
O1W H1Wa 0.8500 . ?
O1W H1Wb 0.8500 . ?
C1 C2 1.488(9) . ?
C2 C3 1.383(7) . ?
N3A C12A 1.393(6) . ?
N3A C16A 1.393(6) . ?
C6 H6 0.9300 . ?
C6 C5 1.378(7) . ?
F11 C11 1.342(16) . ?
C3 H3 0.9300 . ?
C3 C4 1.387(7) . ?
C4 H4 0.9300 . ?
C4 C5 1.376(7) . ?
C5 H5 0.9300 . ?
F12 C11 1.258(14) . ?
C14 H14 0.9300 . ?
C14 H14a 0.9300 . ?
C14 C15A 1.388(6) . ?
C14 C13A 1.388(6) . ?
C14 C15B 1.385(8) . ?
C14 C13B 1.385(8) . ?
F13 C11 1.281(16) . ?
C12A H12A 0.9300 . ?
C12A C13A 1.387(6) . ?
C15A H15A 0.9300 . ?
C15A C16A 1.388(6) . ?
C16A H16A 0.9300 . ?
C13A H13A 0.9300 . ?
C9A H9A 0.9300 . ?
C9A C10A 1.388(9) . ?
C9A C8A 1.386(9) . ?
C11A H11A 0.9300 . ?
C11A C10A 1.387(8) . ?
C10A H10A 0.9300 . ?
C11B H11B 0.9300 . ?
C11B C10B 1.388(8) . ?
C11B N2B 1.392(8) 4_665 ?
C10B H10B 0.9300 . ?
C10B C9B 1.387(9) . ?
N2B C7B 1.393(9) 4_665 ?
N2B C7B 1.393(9) . ?
C9B H9B 0.9300 . ?
C9B C8B 1.388(9) . ?
C7B H7B 0.9300 . ?
C7B C8B 1.388(9) . ?
C8B H8B 0.9300 . ?
C7A H7A 0.9300 . ?
C7A C8A 1.384(9) . ?
C8A H8A 0.9300 . ?
C15B H15B 0.9300 . ?
C15B C16B 1.387(8) . ?
N3B C16B 1.393(8) . ?
N3B C12B 1.391(8) . ?
C16B H16B 0.9300 . ?
C12B H12B 0.9300 . ?
C12B C13B 1.380(8) . ?
C13B H13B 0.9300 . ?

loop_
_geom_torsion_atom_site_label_1
_geom_torsion_atom_site_label_2
_geom_torsion_atom_site_label_3
_geom_torsion_atom_site_label_4
_geom_torsion
_geom_torsion_site_symmetry_1
_geom_torsion_site_symmetry_2
_geom_torsion_site_symmetry_3
_geom_torsion_site_symmetry_4
_geom_torsion_publ_flag
Cu2 O2 C1 O1 1.5(6) . . . . ?
Cu2 O2 C1 O1 1.5(6) 4_665 . . . ?
Cu2 O2 C1 C2 -179.2(5) 4_665 . . . ?
Cu2 O2 C1 C2 -179.2(5) . . . . ?
Cu2 N2A C11A C10A -166.0(11) . . . . ?
Cu2 N2A C11A C10A -166.0(11) . . 4_665 4_665 ?
Cu2 N2A C7A C8A 172.0(12) . . . . ?
Cu2 N2A C7A C8A 172.0(12) . . 4_665 4_665 ?
Cu2 N2B C11B C10B 173.8(14) . . . . ?
Cu2 N2B C11B C10B 173.8(14) . . 4_665 4_665 ?
Cu2 N2B C7B C8B -178.0(14) . . . . ?
Cu2 N2B C7B C8B -178.0(14) . . 4_665 4_665 ?
Cu1 O1 C1 O2 -173.5(5) 13_565 . . . ?
Cu1 O1 C1 O2 -173.5(5) . . . . ?
Cu1 O1 C1 C2 7.2(5) . . . . ?
Cu1 O1 C1 C2 7.2(5) 13_565 . . . ?
Cu1 N1 C2 C1 -3.0(5) . . . . ?
Cu1 N1 C2 C1 -3.0(5) 13_565 . . . ?
Cu1 N1 C2 C3 -179.9(5) 13_565 . . . ?
Cu1 N1 C2 C3 -179.9(5) . . . . ?
Cu1 N1 C6 C5 -179.9(7) 13_565 . . . ?
Cu1 N1 C6 C5 -179.9(7) . . . . ?
O1 C1 C2 N1 -2.9(8) . . . . ?
O1 C1 C2 C3 173.9(7) . . . . ?
O2 C1 C2 N1 177.8(7) . . . . ?
O2 C1 C2 C3 -5.4(9) . . . . ?
N2A C11A C10A C9A -10(3) . . . . ?
N2A C11A C10A C9A -10(3) 4_665 . . . ?
N2A C7A C8A C9A -4(3) . . . . ?
N2A C7A C8A C9A -4(3) 4_665 . . . ?
N1 C2 C3 C4 -1.3(9) . . . . ?
N1 C6 C5 C4 1.5(11) . . . . ?
C1 C2 C3 C4 -177.8(9) . . . . ?
C2 C3 C4 C5 1.3(10) . . . . ?
N3A C12A C13A C14 -2(2) . . . . ?
N3A C16A C15A C14 4(2) . . . . ?
C6 C5 C4 C3 -1.4(11) . . . . ?
C14 C15B C16B N3B 7(4) . . . . ?
C14 C13B C12B N3B -1(4) . . . . ?
C11B C10B C9B C8B -6(3) . . . . ?
C11B N2B C11B C10B -6.2(14) 4_665 . . . ?
C11B N2B C7B C8B 21(5) 4_665 . . . ?
C11B N2B C7B C8B -4(2) . 4_665 . . ?
C10B C9B C8B C7B 3(4) . . . . ?
N2B C7B C8B C9B 2(3) . . . . ?
N2B C7B C8B C9B 2(3) 4_665 . . . ?
C15B C16B N3B C12B -1(4) . . . . ?

loop_
_restr_distance_atom_site_label_1
_restr_distance_atom_site_label_2
_restr_distance_site_symmetry_2
_restr_distance_target
_restr_distance_target_weight_param
_restr_distance_diff
N2A C7A 1 1.3900 0.0100 -0.0034
N1 C6 1 1.3900 0.0100 0.0320
C2 N1 1 1.3900 0.0100 0.0260
N3A C12A 1 1.3900 0.0100 -0.0034
N3A C16A 1 1.3900 0.0100 -0.0027
C6 C5 1 1.3900 0.0100 0.0121
C3 C2 1 1.3900 0.0100 0.0074
C4 C3 1 1.3900 0.0100 0.0031
C5 C4 1 1.3900 0.0100 0.0140
C14 C15A 1 1.3900 0.0100 0.0018
C14 C13A 1 1.3900 0.0100 0.0017
C14 C15B 1 1.3900 0.0100 0.0054
C12A N3A 1 1.3900 0.0100 -0.0034
C12A C13A 1 1.3900 0.0100 0.0029
C15A C14 1 1.3900 0.0100 0.0018
C15A C16A 1 1.3900 0.0100 0.0025
C16A N3A 1 1.3900 0.0100 -0.0027
C16A C15A 1 1.3900 0.0100 0.0025
C13A C14 1 1.3900 0.0100 0.0017
C13A C12A 1 1.3900 0.0100 0.0029
C9A C10A 1 1.3900 0.0100 0.0025
C11A N2A 1 1.3900 0.0100 -0.0053
C10A C11A 1 1.3900 0.0100 0.0030
C11B N2B 1 1.3900 0.0100 -0.0023
C10B C11B 1 1.3900 0.0100 0.0016
N2B C7B 1 1.3900 0.0100 -0.0032
C9B C10B 1 1.3900 0.0100 0.0028
C7B C8B 1 1.3900 0.0100 0.0016
C8B C9B 1 1.3900 0.0100 0.0016
C7A C8A 1 1.3900 0.0100 0.0062
C8A C9A 1 1.3900 0.0100 0.0035
C15B C16B 1 1.3900 0.0100 0.0025
N3B C12B 1 1.3900 0.0100 -0.0008
C16B N3B 1 1.3900 0.0100 -0.0028
C12B C13B 1 1.3900 0.0100 0.0096
C13B C14 1 1.3900 0.0100 0.0053

loop_
_restr_equal_distance_atom_site_label_1
_restr_equal_distance_atom_site_label_2
_restr_equal_distance_site_symmetry_2
_restr_equal_distance_class_id
Cu2 N2A 1 2
Cu2 C11A 1 6
Cu2 C11B 1 6
Cu2 N2B 1 2
N2A C11A 1 3
N2A C10A 1 7
N2A C8A 1 9
N1 C5 1 23
C2 C6 1 23
N3A C12A 1 12
N3A C15A 1 11
N3A C15A 1 18
N3A C16A 1 13
N3A C13A 1 19
N3A C13A 1 1
C6 C4 1 23
C3 N1 1 23
C4 C2 1 23
C5 C3 1 23
C14 C12A 1 20
C14 C12A 1 11
C14 C15A 1 14
C14 C16A 1 1
C14 C16A 1 21
C14 C13A 1 15
C14 C15B 1 15
C14 C16B 1 20
C14 C16B 1 24
C14 C12B 1 21
C14 C13B 1 14
C12A C14 1 1
C12A C16A 1 22
C12A C16A 1 11
C12A C13A 1 16
C15A N3A 1 1
C15A C16A 1 17
C15A C13A 1 11
C16A C14 1 11
C16A C12A 1 1
C13A N3A 1 11
C13A C15A 1 1
C9A C11A 1 9
C9A C11A 1 8
C9A C10A 1 4
C11A C10A 1 5
C11A C7A 1 9
C10A N2A 1 9
C11B C10B 1 5
C11B C7B 1 10
C10B N2B 1 10
N2B C11B 1 3
N2B C10B 1 7
N2B C8B 1 10
C9B C11B 1 10
C9B C11B 1 8
C9B C10B 1 4
C7B C9B 1 10
C8B C10B 1 10
C7A C9A 1 9
C8A C10A 1 9
C15B N3B 1 24
N3B C15B 1 19
N3B C16B 1 12
N3B C12B 1 13
N3B C13B 1 18
N3B C13B 1 24
C16B C15B 1 16
C16B C12B 1 24
C16B C12B 1 22
C12B C14 1 24
C13B C15B 1 24
C13B C12B 1 17

loop_
_restr_equal_distance_class_class_id
_restr_equal_distance_class_target_weight_param
_restr_equal_distance_class_average
_restr_equal_distance_class_esd
_restr_equal_distance_class_diff_max
1 0.0200 2.4063 0.0043 0.0076
2 0.0200 2.2889 0.0054 0.0054
3 0.0200 1.3938 0.0015 0.0015
4 0.0200 1.3874 0.0001 0.0001
5 0.0200 1.3877 0.0007 0.0007
6 0.0400 3.2612 0.0718 0.0718
7 0.0400 2.4247 0.0061 0.0061
8 0.0400 2.3979 0.0034 0.0034
9 0.0200 2.3995 0.0172 0.0242
10 0.0200 2.4062 0.0146 0.0246
11 0.0200 2.4063 0.0043 0.0076
12 0.0200 1.3931 0.0003 0.0003
13 0.0200 1.3918 0.0009 0.0009
14 0.0200 1.3865 0.0018 0.0018
15 0.0200 1.3864 0.0019 0.0019
16 0.0200 1.3873 0.0002 0.0002
17 0.0200 1.3840 0.0036 0.0036
18 0.0400 2.4064 0.0040 0.0040
19 0.0400 2.4162 0.0022 0.0022
20 0.0400 2.3858 0.0157 0.0157
21 0.0400 2.3921 0.0127 0.0127
22 0.0400 2.4052 0.0013 0.0013
23 0.0200 2.3801 0.0153 0.0313
24 0.0200 2.4004 0.0198 0.0303

loop_
_restr_U_similar_atom_site_label_1
_restr_U_similar_atom_site_label_2
_restr_U_similar_weight_param
N2A C11A 0.0050
N2A C11B 0.0050
N2A N2B 0.0050
N2A C7B 0.0050
N2A C7A 0.0050
N3A C12A 0.0050
N3A C16A 0.0050
N3A N3B 0.0050
N3A C16B 0.0050
N3A C12B 0.0050
C14 C15A 0.0050
C14 C13A 0.0050
C14 C15B 0.0050
C14 C13B 0.0050
C12A C13A 0.0050
C12A C15B 0.0050
C12A N3B 0.0050
C12A C16B 0.0050
C15A C16A 0.0050
C15A C12B 0.0050
C15A C13B 0.0050
C16A N3B 0.0050
C16A C12B 0.0050
C16A C13B 0.0050
C13A C15B 0.0050
C13A C16B 0.0050
C9A C10A 0.0050
C9A C10B 0.0050
C9A C9B 0.0050
C9A C8B 0.0050
C9A C8A 0.0050
C11A C10A 0.0050
C11A C11B 0.0050
C11A N2B 0.0050
C11A C7B 0.0050
C10A C11B 0.0050
C10A C10B 0.0050
C10A C9B 0.0050
C10A C8B 0.0050
C11B C10B 0.0050
C11B N2B 0.0050
C11B C7A 0.0050
C11B C8A 0.0050
C10B C7A 0.0050
C10B C8A 0.0050
N2B C7B 0.0050
N2B C7A 0.0050
C9B C8B 0.0050
C7B C8B 0.0050
C7A C8A 0.0050
C15B C16B 0.0050
N3B C16B 0.0050
N3B C12B 0.0050
C12B C13B 0.0050

loop_
_restr_chirality_atom_site_label_1
_restr_chirality_atom_site_label_2
_restr_chirality_atom_site_label_3
_restr_chirality_atom_site_label_4
_restr_chirality_site_symmetry_1
_restr_chirality_site_symmetry_2
_restr_chirality_site_symmetry_3
_restr_chirality_site_symmetry_4
_restr_chirality_volume_target
_restr_chirality_weight_param
_restr_chirality_diff
C6 C5 C2 N1 1 1 1 1 0.0000 0.1000 0.0500
C4 C6 C5 C2 1 1 1 1 0.0000 0.1000 0.0522
C5 C2 N1 C3 1 1 1 1 0.0000 0.1000 0.0435
C14 C12A C13A C16A 1 1 1 1 0.0000 0.1000 -0.1489
C14 C16A C15A C12A 1 1 1 1 0.0000 0.1000 0.2171
C14 C12B C13B C16B 1 1 1 1 0.0000 0.1000 -0.1367
C12A C13A C16A N3A 1 1 1 1 0.0000 0.1000 -0.0248
C15A C12A N3A C13A 1 1 1 1 0.0000 0.1000 0.0021
C16A C15A C12A N3A 1 1 1 1 0.0000 0.1000 0.0479
C13A C16A N3A C15A 1 1 1 1 0.0000 0.1000 -0.0707
C9A C7A C8A C11A 1 1 1 1 0.0000 0.1000 0.1675
C9B C7B C8B C11B 1 1 1 1 0.0000 0.1000 0.0160
C7B C8B C11B N2B 1 1 1 1 0.0000 0.1000 0.1464
C8B C11B N2B C10B 1 1 1 1 0.0000 0.1000 -0.0744
C7A C8A C11A N2A 1 1 1 1 0.0000 0.1000 -0.4520
C8A C11A N2A C10A 1 1 1 1 0.0000 0.1000 0.0292
C12B C13B C16B N3B 1 1 1 1 0.0000 0.1000 0.0661
C13B C16B N3B C15B 1 1 1 1 0.0000 0.1000 -0.1541
